data_7060733
loop_
_publ_author_name
'Sirenko, Valerii Y.'
'Kucheriv, Olesia I.'
'Naumova, Dina D.'
'Fesych, Igor V.'
'Linnik, Rostyslav P.'
'Dasc\(alu, Ioan-Andrei'
'Shova, Sergiu'
'Fritsky, Igor O.'
'Gural'skiy, Il'ya A.'

_publ_section_title
;
 Chiral organic--inorganic lead halide perovskites based on \a-alanine
;
_journal_issue 28
_journal_name_full 'New Journal of Chemistry'
_journal_page_first 12606
_journal_page_last 12612
_journal_paper_doi 10.1039/D1NJ01089A
_journal_volume 45
_journal_year 2021
_chemical_absolute_configuration syn
_chemical_formula_moiety 'Br3 Pb, C3 H8 N O2, H2 O'
_chemical_formula_sum 'C3 H10 Br3 N O3 Pb'
_chemical_formula_weight 555.04
_space_group_crystal_system monoclinic
_space_group_IT_number 5
_space_group_name_Hall 'C 2y'
_space_group_name_H-M_alt 'C 1 2 1'
_atom_sites_solution_hydrogens mixed
_atom_sites_solution_primary dual
_audit_creation_date 2020-12-01
_audit_creation_method
;
Olex2 1.3
(compiled 2020.11.12 svn.r5f609507 for OlexSys, GUI svn.r6219)
;
_audit_update_record
;
2021-01-26 deposited with the CCDC.	2021-06-09 downloaded from the CCDC.
;
_cell_angle_alpha 90
_cell_angle_beta 92.41(2)
_cell_angle_gamma 90
_cell_formula_units_Z 4
_cell_length_a 21.836(4)
_cell_length_b 6.0904(11)
_cell_length_c 8.790(3)
_cell_measurement_reflns_used 1212
_cell_measurement_temperature 296
_cell_measurement_theta_max 27.0030
_cell_measurement_theta_min 2.3180
_cell_volume 1167.9(5)
_computing_cell_refinement 'CrysAlisPro 1.171.38.46 (Rigaku OD, 2015)'
_computing_data_collection 'CrysAlisPro 1.171.38.46 (Rigaku OD, 2015)'
_computing_data_reduction 'CrysAlisPro 1.171.38.46 (Rigaku OD, 2015)'
_computing_molecular_graphics 'Olex2 1.3 (Dolomanov et al., 2009)'
_computing_publication_material 'Olex2 1.3 (Dolomanov et al., 2009)'
_computing_structure_refinement 'SHELXL 2018/3 (Sheldrick, 2015)'
_computing_structure_solution 'ShelXT (Sheldrick, 2015)'
_diffrn_ambient_temperature 296.0
_diffrn_detector_area_resol_mean 8.0797
_diffrn_detector_type Eos
_diffrn_measured_fraction_theta_full 0.999
_diffrn_measured_fraction_theta_max 0.998
_diffrn_measurement_details
;
List of Runs (angles in degrees, time in seconds):

  # Type    Start    End  Width  t~exp~   \w     \q     \k     \f   Frames
#--------------------------------------------------------------------------
  1  \w    -34.00  50.00   1.00   12.50    --  -15.52  77.00  30.00   84
  2  \w     25.00  52.00   1.00   12.50    --  -15.52  77.00  60.00   27
  3  \w    -23.00  46.00   1.00   12.50    --  -15.52  77.00 -60.00   69
  4  \w     -5.00  81.00   1.00   12.50    --   17.94  77.00-180.00   86
  5  \w     -4.00  81.00   1.00   12.50    --   17.94  77.00 -60.00   85
;
_diffrn_measurement_device 'four-circle diffractometer'
_diffrn_measurement_device_type 'Xcalibur, Eos'
_diffrn_measurement_method '\w scans'
_diffrn_radiation_type MoK\a
_diffrn_radiation_wavelength 0.71073
_diffrn_reflns_av_R_equivalents 0.0293
_diffrn_reflns_av_unetI/netI 0.0539
_diffrn_reflns_Laue_measured_fraction_full 0.999
_diffrn_reflns_Laue_measured_fraction_max 0.998
_diffrn_reflns_limit_h_max 27
_diffrn_reflns_limit_h_min -23
_diffrn_reflns_limit_k_max 7
_diffrn_reflns_limit_k_min -7
_diffrn_reflns_limit_l_max 9
_diffrn_reflns_limit_l_min -10
_diffrn_reflns_number 4219
_diffrn_reflns_point_group_measured_fraction_full 0.999
_diffrn_reflns_point_group_measured_fraction_max 0.998
_diffrn_reflns_theta_full 25.242
_diffrn_reflns_theta_max 26.347
_diffrn_reflns_theta_min 1.867
_exptl_absorpt_coefficient_mu 24.679
_exptl_absorpt_correction_T_max 1.00000
_exptl_absorpt_correction_T_min 0.25291
_exptl_absorpt_correction_type multi-scan
_exptl_absorpt_process_details
;
CrysAlisPro 1.171.38.46 (Rigaku Oxford Diffraction, 2015)
Empirical absorption correction using spherical harmonics,
 implemented in SCALE3 ABSPACK scaling algorithm.
;
_exptl_crystal_colour colourless
_exptl_crystal_colour_primary colourless
_exptl_crystal_density_diffrn 3.157
_exptl_crystal_description prism
_exptl_crystal_F_000 984
_exptl_crystal_size_max 0.3
_exptl_crystal_size_mid 0.15
_exptl_crystal_size_min 0.1
_refine_diff_density_max 1.328
_refine_diff_density_min -0.981
_refine_diff_density_rms 0.179
_refine_ls_abs_structure_details
;
 Classical Flack method preferred over Parsons because s.u. lower.
;
_refine_ls_abs_structure_Flack 0.01(3)
_refine_ls_extinction_method none
_refine_ls_goodness_of_fit_ref 1.061
_refine_ls_hydrogen_treatment constr
_refine_ls_matrix_type full
_refine_ls_number_parameters 100
_refine_ls_number_reflns 2392
_refine_ls_number_restraints 2
_refine_ls_restrained_S_all 1.060
_refine_ls_R_factor_all 0.0513
_refine_ls_R_factor_gt 0.0436
_refine_ls_shift/su_max 0.000
_refine_ls_shift/su_mean 0.000
_refine_ls_structure_factor_coef Fsqd
_refine_ls_weighting_details 'w=1/[\s^2^(Fo^2^)+(0.0437P)^2^] where P=(Fo^2^+2Fc^2^)/3'
_refine_ls_weighting_scheme calc
_refine_ls_wR_factor_gt 0.0981
_refine_ls_wR_factor_ref 0.1037
_reflns_Friedel_coverage 0.823
_reflns_Friedel_fraction_full 0.998
_reflns_Friedel_fraction_max 0.998
_reflns_number_gt 2081
_reflns_number_total 2392
_reflns_threshold_expression 'I > 2\s(I)'
_cod_data_source_file d1nj01089a2.cif
_cod_data_source_block shi_4456_ilgu
_cod_depositor_comments 'Adding full bibliography for 7060732--7060735.cif.'
_cod_database_code 7060733
_shelx_shelxl_version_number 2018/3
_shelx_space_group_comment
;
The symmetry employed for this shelxl refinement is uniquely defined
by the following loop, which should always be used as a source of
symmetry information in preference to the above space-group names.
They are only intended as comments.
;
_shelx_estimated_absorpt_t_max 0.192
_shelx_estimated_absorpt_t_min 0.051
_olex2_refinement_description
;
1. Fixed Uiso
 At 1.2 times of:
  All C(H) groups, All N(H,H,H) groups
 At 1.5 times of:
  All C(H,H,H) groups, All O(H) groups, All O(H,H) groups
2. Restrained distances
 O2B-C1 \\sim O2A-C1
 with sigma of 0.01
3. Uiso/Uaniso restraints and constraints
Uiso(O2B) = Uiso(O2A)
4. Others
 Fixed Sof: O2B(0.5) H2B(0.5) O2A(0.5) H2A(0.5)
5.a Riding coordinates:
 O1W(H1WA,H1WB), O2B(H2B), O2A(H2A)
5.b Ternary CH refined with riding coordinates:
 C2(H2)
5.c Idealised Me refined as rotating group:
 N1(H1A,H1B,H1C), C3(H3A,H3B,H3C)
;
_olex2_submission_special_instructions 'No special instructions were received'
_oxdiff_exptl_absorpt_empirical_details
;
Empirical correction (ABSPACK) includes:
- Absorption correction using spherical harmonics
- Frame scaling
;

loop_
_space_group_symop_operation_xyz
'x, y, z'
'-x, y, -z'
'x+1/2, y+1/2, z'
'-x+1/2, y+1/2, -z'

loop_
_atom_site_label
_atom_site_type_symbol
_atom_site_fract_x
_atom_site_fract_y
_atom_site_fract_z
_atom_site_U_iso_or_equiv
_atom_site_adp_type
_atom_site_occupancy
_atom_site_site_symmetry_order
_atom_site_calc_flag
_atom_site_refinement_flags_posn
_atom_site_refinement_flags_adp
_atom_site_refinement_flags_occupancy
_atom_site_disorder_assembly
_atom_site_disorder_group
Pb1 Pb 0.49600(2) 0.50451(16) 0.24414(6) 0.0300(2) Uani 1 1 d . . . . .
Br1 Br 0.59422(7) 0.5185(4) 0.49892(19) 0.0362(5) Uani 1 1 d . . . . .
Br2 Br 0.59670(7) 0.5034(6) 0.02706(19) 0.0446(4) Uani 1 1 d . . . . .
Br3 Br 0.48770(8) 0.9918(9) 0.2519(2) 0.0551(6) Uani 1 1 d . . . . .
N1 N 0.6545(5) 0.025(2) 0.5645(15) 0.036(3) Uani 1 1 d . . . . .
H1A H 0.625010 -0.074075 0.574216 0.044 Uiso 1 1 calc R U . . .
H1B H 0.682193 -0.026040 0.502162 0.044 Uiso 1 1 calc R U . . .
H1C H 0.638320 0.148670 0.526333 0.044 Uiso 1 1 calc R U . . .
O1W O 0.8555(6) 0.539(2) 0.7933(18) 0.075(5) Uani 1 1 d . . . . .
H1WA H 0.853113 0.661160 0.841901 0.113 Uiso 1 1 d R U . . .
H1WB H 0.894193 0.507740 0.793551 0.113 Uiso 1 1 d R U . . .
C1 C 0.7358(7) 0.234(3) 0.692(2) 0.035(4) Uani 1 1 d D . . . .
O1 O 0.7519(5) 0.285(2) 0.5750(15) 0.043(3) Uani 1 1 d . . . . .
O2B O 0.7658(12) 0.264(5) 0.828(2) 0.044(5) Uiso 0.5 1 d D . P A 2
H2B H 0.798299 0.342637 0.815292 0.066 Uiso 0.5 1 d R U P A 2
C2 C 0.6841(9) 0.070(3) 0.715(2) 0.041(5) Uani 1 1 d . . . . .
H2 H 0.653850 0.140939 0.777915 0.049 Uiso 1 1 calc R U . . .
C3 C 0.7040(11) -0.136(4) 0.791(3) 0.068(7) Uani 1 1 d . . . . .
H3A H 0.669059 -0.208667 0.830685 0.101 Uiso 1 1 calc R U . . .
H3B H 0.732994 -0.103018 0.872968 0.101 Uiso 1 1 calc R U . . .
H3C H 0.722817 -0.230128 0.718886 0.101 Uiso 1 1 calc R U . . .
O2A O 0.7527(13) 0.330(4) 0.826(2) 0.044(5) Uiso 0.5 1 d D . P A 1
H2A H 0.785365 0.408115 0.816360 0.066 Uiso 0.5 1 d R U P A 1

loop_
_atom_site_aniso_label
_atom_site_aniso_U_11
_atom_site_aniso_U_22
_atom_site_aniso_U_33
_atom_site_aniso_U_23
_atom_site_aniso_U_13
_atom_site_aniso_U_12
Pb1 0.0310(3) 0.0244(3) 0.0347(3) 0.0002(5) 0.0015(2) -0.0002(6)
Br1 0.0288(8) 0.0292(10) 0.0501(9) -0.0061(16) -0.0025(6) -0.0012(14)
Br2 0.0330(8) 0.0535(11) 0.0470(9) 0.007(2) 0.0003(7) -0.005(2)
Br3 0.0536(11) 0.0285(11) 0.0847(14) 0.0059(13) 0.0219(9) 0.003(2)
N1 0.025(6) 0.025(7) 0.059(9) 0.008(9) 0.004(6) 0.000(7)
O1W 0.049(8) 0.055(10) 0.120(13) -0.018(11) -0.014(8) -0.004(8)
C1 0.026(9) 0.030(8) 0.048(12) -0.009(9) 0.002(8) 0.008(8)
O1 0.039(8) 0.044(8) 0.045(8) 0.006(6) 0.013(6) -0.017(6)
C2 0.044(11) 0.043(12) 0.038(10) -0.010(8) 0.005(8) 0.001(8)
C3 0.076(17) 0.063(14) 0.065(17) 0.014(13) 0.020(14) -0.018(13)

loop_
_atom_type_symbol
_atom_type_description
_atom_type_scat_dispersion_real
_atom_type_scat_dispersion_imag
_atom_type_scat_source
C C 0.0033 0.0016 'International Tables Vol C Tables 4.2.6.8 and 6.1.1.4'
H H 0.0000 0.0000 'International Tables Vol C Tables 4.2.6.8 and 6.1.1.4'
Br Br -0.2901 2.4595 'International Tables Vol C Tables 4.2.6.8 and 6.1.1.4'
N N 0.0061 0.0033 'International Tables Vol C Tables 4.2.6.8 and 6.1.1.4'
O O 0.0106 0.0060 'International Tables Vol C Tables 4.2.6.8 and 6.1.1.4'
Pb Pb -3.3944 10.1111 'International Tables Vol C Tables 4.2.6.8 and 6.1.1.4'

loop_
_geom_angle_atom_site_label_1
_geom_angle_atom_site_label_2
_geom_angle_atom_site_label_3
_geom_angle
_geom_angle_site_symmetry_1
_geom_angle_site_symmetry_3
_geom_angle_publ_flag
Br1 Pb1 Br1 84.93(5) . 2_656 ?
Br1 Pb1 Br2 98.60(5) 2_656 2_655 ?
Br1 Pb1 Br2 176.13(7) . 2_655 ?
Br1 Pb1 Br3 88.40(8) 2_656 1_545 ?
Br1 Pb1 Br3 92.96(7) . 1_545 ?
Br2 Pb1 Br1 87.41(5) . . ?
Br2 Pb1 Br1 172.23(5) . 2_656 ?
Br2 Pb1 Br2 89.02(5) . 2_655 ?
Br2 Pb1 Br3 93.69(8) . . ?
Br2 Pb1 Br3 88.73(9) 2_655 1_545 ?
Br2 Pb1 Br3 93.26(8) . 1_545 ?
Br3 Pb1 Br1 89.83(7) . . ?
Br3 Pb1 Br1 85.04(7) . 2_656 ?
Br3 Pb1 Br2 88.91(9) . 2_655 ?
Br3 Pb1 Br3 172.62(7) . 1_545 ?
Pb1 Br1 Pb1 94.98(5) . 2_656 ?
Pb1 Br2 Pb1 90.98(5) . 2_655 ?
Pb1 Br3 Pb1 172.62(7) . 1_565 ?
H1A N1 H1B 109.5 . . ?
H1A N1 H1C 109.5 . . ?
H1B N1 H1C 109.5 . . ?
C2 N1 H1A 109.5 . . ?
C2 N1 H1B 109.5 . . ?
C2 N1 H1C 109.5 . . ?
H1WA O1W H1WB 105.5 . . ?
O1 C1 O2B 127(2) . . ?
O1 C1 C2 123.5(17) . . ?
O1 C1 O2A 126(2) . . ?
O2B C1 C2 108(2) . . ?
O2A C1 C2 110(2) . . ?
C1 O2B H2B 108.9 . . ?
N1 C2 C1 107.8(15) . . ?
N1 C2 H2 107.9 . . ?
N1 C2 C3 110.9(14) . . ?
C1 C2 H2 107.9 . . ?
C3 C2 C1 114.1(16) . . ?
C3 C2 H2 107.9 . . ?
C2 C3 H3A 109.5 . . ?
C2 C3 H3B 109.5 . . ?
C2 C3 H3C 109.5 . . ?
H3A C3 H3B 109.5 . . ?
H3A C3 H3C 109.5 . . ?
H3B C3 H3C 109.5 . . ?
C1 O2A H2A 110.3 . . ?

loop_
_geom_bond_atom_site_label_1
_geom_bond_atom_site_label_2
_geom_bond_distance
_geom_bond_site_symmetry_2
_geom_bond_publ_flag
Pb1 Br1 3.060(2) 2_656 ?
Pb1 Br1 3.0363(17) . ?
Pb1 Br2 3.0617(18) 2_655 ?
Pb1 Br2 2.9713(19) . ?
Pb1 Br3 2.974(5) . ?
Pb1 Br3 3.129(5) 1_545 ?
N1 H1A 0.8900 . ?
N1 H1B 0.8900 . ?
N1 H1C 0.8900 . ?
N1 C2 1.47(2) . ?
O1W H1WA 0.8613 . ?
O1W H1WB 0.8657 . ?
C1 O1 1.15(2) . ?
C1 O2B 1.35(2) . ?
C1 C2 1.52(3) . ?
C1 O2A 1.35(2) . ?
O2B H2B 0.8685 . ?
C2 H2 0.9800 . ?
C2 C3 1.48(3) . ?
C3 H3A 0.9600 . ?
C3 H3B 0.9600 . ?
C3 H3C 0.9600 . ?
O2A H2A 0.8639 . ?

loop_
_geom_hbond_atom_site_label_D
_geom_hbond_atom_site_label_H
_geom_hbond_atom_site_label_A
_geom_hbond_distance_DH
_geom_hbond_distance_HA
_geom_hbond_distance_DA
_geom_hbond_angle_DHA
_geom_hbond_site_symmetry_A
_geom_hbond_publ_flag
N1 H1A Br1 0.89 2.65 3.395(14) 142.2 1_545 yes
N1 H1A Br3 0.89 2.98 3.564(13) 125.0 2_646 yes
N1 H1B O1 0.89 1.98 2.833(18) 159.4 4_646 yes
N1 H1C Br1 0.89 2.46 3.320(14) 163.4 . yes
O1W H1WA Br2 0.86 2.60 3.384(15) 151.6 4_656 yes
O1W H1WB Br3 0.87 2.63 3.475(14) 166.3 4_646 yes
O2B H2B O1W 0.87 1.75 2.61(3) 170.5 . yes
O2A H2A O1W 0.86 1.75 2.61(3) 173.9 . yes

loop_
_geom_torsion_atom_site_label_1
_geom_torsion_atom_site_label_2
_geom_torsion_atom_site_label_3
_geom_torsion_atom_site_label_4
_geom_torsion
_geom_torsion_site_symmetry_1
_geom_torsion_site_symmetry_2
_geom_torsion_site_symmetry_3
_geom_torsion_site_symmetry_4
_geom_torsion_publ_flag
O1 C1 C2 N1 -9(2) . . . . ?
O1 C1 C2 C3 115(2) . . . . ?
O2B C1 C2 N1 -175.7(17) . . . . ?
O2B C1 C2 C3 -52(2) . . . . ?
O2A C1 C2 N1 161.9(17) . . . . ?
O2A C1 C2 C3 -74(2) . . . . ?
